data_4110358
loop_
_publ_author_name
'Douglas B. Grotjahn'
'Yi Gong'
'Lev Zakharov'
'James A. Golen'
'Arnold L. Rheingold'

_publ_section_title
;
 Changes in Coordination of Sterically Demanding Hybrid
 Imidazolylphosphine Ligands on Pd(0) and Pd(II)
;
_journal_name_full 'Journal of the American Chemical Society'
_journal_page_first 438
_journal_page_last 453
_journal_paper_doi 10.1021/ja054779u
_journal_volume 128
_journal_year 2006
_chemical_formula_sum 'C18 H28 Br N2 P Pd'
_chemical_formula_weight 489.70
_chemical_name_systematic
; 
 ? 
;
_space_group_IT_number 14
_symmetry_cell_setting monoclinic
_symmetry_space_group_name_Hall '-P 2yn'
_symmetry_space_group_name_H-M 'P 1 21/n 1'
_atom_sites_solution_hydrogens geom
_atom_sites_solution_primary direct
_atom_sites_solution_secondary difmap
_audit_creation_method SHELXL-97
_cell_angle_alpha 90.00
_cell_angle_beta 99.8240(10)
_cell_angle_gamma 90.00
_cell_formula_units_Z 4
_cell_length_a 9.5657(7)
_cell_length_b 16.3449(12)
_cell_length_c 12.8255(10)
_cell_measurement_reflns_used 7349
_cell_measurement_temperature 147(2)
_cell_measurement_theta_max 28.30
_cell_measurement_theta_min 2.47
_cell_volume 1975.9(3)
_computing_cell_refinement 'Bruker SMART'
_computing_data_collection 'Bruker SMART'
_computing_data_reduction 'Bruker SAINT'
_computing_molecular_graphics 'Bruker SHELXTL'
_computing_publication_material 'Bruker SHELXTL'
_computing_structure_refinement 'SHELXL-97 (Sheldrick, 1997)'
_computing_structure_solution 'SHELXS-97 (Sheldrick, 1990)'
_diffrn_ambient_temperature 147(2)
_diffrn_measured_fraction_theta_full 0.923
_diffrn_measured_fraction_theta_max 0.923
_diffrn_measurement_device_type 'CCD area detector'
_diffrn_measurement_method 'phi and omega scans'
_diffrn_radiation_monochromator graphite
_diffrn_radiation_source 'fine-focus sealed tube'
_diffrn_radiation_type MoK\a
_diffrn_radiation_wavelength 0.71073
_diffrn_reflns_av_R_equivalents 0.0248
_diffrn_reflns_av_sigmaI/netI 0.0332
_diffrn_reflns_limit_h_max 12
_diffrn_reflns_limit_h_min -12
_diffrn_reflns_limit_k_max 17
_diffrn_reflns_limit_k_min -21
_diffrn_reflns_limit_l_max 16
_diffrn_reflns_limit_l_min -16
_diffrn_reflns_number 12128
_diffrn_reflns_theta_full 28.30
_diffrn_reflns_theta_max 28.30
_diffrn_reflns_theta_min 2.04
_exptl_absorpt_coefficient_mu 3.043
_exptl_absorpt_correction_T_max 0.7506
_exptl_absorpt_correction_T_min 0.3757
_exptl_absorpt_correction_type none
_exptl_crystal_colour colorless
_exptl_crystal_density_diffrn 1.646
_exptl_crystal_density_meas 0
_exptl_crystal_description plates
_exptl_crystal_F_000 984
_exptl_crystal_size_max 0.40
_exptl_crystal_size_mid 0.30
_exptl_crystal_size_min 0.10
_refine_diff_density_max 0.864
_refine_diff_density_min -0.527
_refine_diff_density_rms 0.091
_refine_ls_extinction_method none
_refine_ls_goodness_of_fit_ref 1.079
_refine_ls_hydrogen_treatment mixed
_refine_ls_matrix_type full
_refine_ls_number_parameters 208
_refine_ls_number_reflns 4542
_refine_ls_number_restraints 0
_refine_ls_restrained_S_all 1.079
_refine_ls_R_factor_all 0.0349
_refine_ls_R_factor_gt 0.0273
_refine_ls_shift/su_max 0.002
_refine_ls_shift/su_mean 0.000
_refine_ls_structure_factor_coef Fsqd
_refine_ls_weighting_details 'calc w=1/[\s^2^(Fo^2^)+(0.0400P)^2^+0.0000P] where P=(Fo^2^+2Fc^2^)/3'
_refine_ls_weighting_scheme calc
_refine_ls_wR_factor_gt 0.0686
_refine_ls_wR_factor_ref 0.0712
_reflns_number_gt 3941
_reflns_number_total 4542
_reflns_threshold_expression >2sigma(I)
_cod_data_source_file ja054779usi20050716_085045.cif
_cod_data_source_block grot70
_cod_database_code 4110358

loop_
_symmetry_equiv_pos_as_xyz
'x, y, z'
'-x+1/2, y+1/2, -z+1/2'
'-x, -y, -z'
'x-1/2, -y-1/2, z-1/2'

loop_
_atom_site_label
_atom_site_type_symbol
_atom_site_fract_x
_atom_site_fract_y
_atom_site_fract_z
_atom_site_U_iso_or_equiv
_atom_site_adp_type
_atom_site_occupancy
_atom_site_symmetry_multiplicity
_atom_site_calc_flag
_atom_site_refinement_flags
P1 P 0.40870(6) 0.10294(4) 0.70788(5) 0.01551(13) Uani 1 1 d .
Br1 Br 0.83020(3) 0.196716(16) 0.60170(2) 0.02202(8) Uani 1 1 d .
Pd1 Pd 0.597697(19) 0.156544(11) 0.645331(14) 0.01501(7) Uani 1 1 d .
N1 N 0.5375(2) -0.05921(13) 0.78605(17) 0.0209(5) Uani 1 1 d .
N2 N 0.6550(2) 0.03989(13) 0.72152(16) 0.0180(4) Uani 1 1 d .
C1 C 0.4249(3) -0.10883(17) 0.8171(3) 0.0318(7) Uani 1 1 d .
H1A H 0.3376 -0.0765 0.8102 0.048 Uiso 1 1 calc R
H1B H 0.4529 -0.1264 0.8907 0.048 Uiso 1 1 calc R
H1C H 0.4085 -0.1570 0.7712 0.048 Uiso 1 1 calc R
C2 C 0.6739(3) -0.08650(16) 0.7857(2) 0.0242(6) Uani 1 1 d .
H2A H 0.7113 -0.1385 0.8090 0.029 Uiso 1 1 calc R
C3 C 0.7446(3) -0.02536(16) 0.7462(2) 0.0220(5) Uani 1 1 d .
H3A H 0.8410 -0.0273 0.7370 0.026 Uiso 1 1 calc R
C4 C 0.5301(3) 0.01775(15) 0.74634(19) 0.0167(5) Uani 1 1 d .
C5 C 0.2508(3) 0.06435(16) 0.6141(2) 0.0203(5) Uani 1 1 d .
C6 C 0.1350(3) 0.02523(18) 0.6662(2) 0.0280(6) Uani 1 1 d .
H6A H 0.0569 0.0072 0.6114 0.042 Uiso 1 1 calc R
H6B H 0.0997 0.0654 0.7121 0.042 Uiso 1 1 calc R
H6C H 0.1743 -0.0220 0.7085 0.042 Uiso 1 1 calc R
C7 C 0.1873(3) 0.13726(18) 0.5458(2) 0.0263(6) Uani 1 1 d .
H7A H 0.1040 0.1190 0.4958 0.039 Uiso 1 1 calc R
H7B H 0.2584 0.1592 0.5065 0.039 Uiso 1 1 calc R
H7C H 0.1590 0.1800 0.5915 0.039 Uiso 1 1 calc R
C8 C 0.3086(3) 0.00247(18) 0.5422(2) 0.0300(6) Uani 1 1 d .
H8A H 0.2300 -0.0198 0.4910 0.045 Uiso 1 1 calc R
H8B H 0.3565 -0.0421 0.5853 0.045 Uiso 1 1 calc R
H8C H 0.3763 0.0298 0.5044 0.045 Uiso 1 1 calc R
C9 C 0.3683(3) 0.15076(15) 0.8314(2) 0.0195(5) Uani 1 1 d .
C10 C 0.3108(3) 0.09189(18) 0.9065(2) 0.0288(6) Uani 1 1 d .
H10A H 0.2931 0.1218 0.9692 0.043 Uiso 1 1 calc R
H10B H 0.3804 0.0485 0.9282 0.043 Uiso 1 1 calc R
H10C H 0.2220 0.0676 0.8704 0.043 Uiso 1 1 calc R
C11 C 0.5103(3) 0.18558(17) 0.8891(2) 0.0236(6) Uani 1 1 d .
H11A H 0.4959 0.2115 0.9554 0.035 Uiso 1 1 calc R
H11B H 0.5458 0.2263 0.8440 0.035 Uiso 1 1 calc R
H11C H 0.5795 0.1411 0.9046 0.035 Uiso 1 1 calc R
C12 C 0.2633(3) 0.22038(17) 0.8006(2) 0.0260(6) Uani 1 1 d .
H12A H 0.2409 0.2462 0.8647 0.039 Uiso 1 1 calc R
H12B H 0.1762 0.1987 0.7583 0.039 Uiso 1 1 calc R
H12C H 0.3054 0.2610 0.7591 0.039 Uiso 1 1 calc R
C13 C 0.5100(2) 0.25776(15) 0.5773(2) 0.0182(5) Uani 1 1 d .
C14 C 0.4683(3) 0.25986(17) 0.4672(2) 0.0238(6) Uani 1 1 d .
H14A H 0.4791 0.2123 0.4267 0.029 Uiso 1 1 calc R
C15 C 0.4111(3) 0.33058(18) 0.4161(2) 0.0287(6) Uani 1 1 d .
H15A H 0.3827 0.3309 0.3414 0.034 Uiso 1 1 calc R
C16 C 0.3956(3) 0.40051(18) 0.4743(2) 0.0299(6) Uani 1 1 d .
H16A H 0.3563 0.4489 0.4400 0.036 Uiso 1 1 calc R
C17 C 0.4378(3) 0.39899(17) 0.5824(2) 0.0269(6) Uani 1 1 d .
H17A H 0.4285 0.4468 0.6228 0.032 Uiso 1 1 calc R
C18 C 0.4938(3) 0.32810(16) 0.6331(2) 0.0212(5) Uani 1 1 d .
H18A H 0.5215 0.3282 0.7079 0.025 Uiso 1 1 calc R

loop_
_atom_site_aniso_label
_atom_site_aniso_U_11
_atom_site_aniso_U_22
_atom_site_aniso_U_33
_atom_site_aniso_U_23
_atom_site_aniso_U_13
_atom_site_aniso_U_12
P1 0.0136(3) 0.0148(3) 0.0180(3) 0.0002(2) 0.0024(2) 0.0000(2)
Br1 0.01723(13) 0.02085(15) 0.02912(15) 0.00216(10) 0.00724(10) -0.00163(10)
Pd1 0.01410(10) 0.01320(11) 0.01777(11) 0.00131(7) 0.00287(7) 0.00037(7)
N1 0.0179(11) 0.0171(11) 0.0269(12) 0.0035(9) 0.0017(9) -0.0011(8)
N2 0.0171(10) 0.0172(11) 0.0197(11) -0.0006(8) 0.0030(8) 0.0016(8)
C1 0.0265(15) 0.0198(14) 0.0489(18) 0.0122(13) 0.0060(13) -0.0035(11)
C2 0.0242(14) 0.0177(13) 0.0297(15) 0.0035(11) 0.0015(11) 0.0060(10)
C3 0.0195(13) 0.0222(14) 0.0236(13) 0.0025(11) 0.0013(10) 0.0047(10)
C4 0.0164(12) 0.0136(12) 0.0194(12) 0.0003(9) 0.0010(9) 0.0004(9)
C5 0.0143(11) 0.0230(13) 0.0224(13) -0.0003(10) -0.0004(9) -0.0007(10)
C6 0.0208(13) 0.0305(16) 0.0316(15) 0.0021(12) 0.0010(11) -0.0072(12)
C7 0.0167(13) 0.0342(16) 0.0261(14) 0.0080(12) -0.0016(10) -0.0003(11)
C8 0.0267(15) 0.0338(16) 0.0270(15) -0.0110(12) -0.0028(11) -0.0004(12)
C9 0.0191(12) 0.0197(13) 0.0203(13) -0.0023(10) 0.0046(10) 0.0005(10)
C10 0.0339(16) 0.0287(15) 0.0257(14) -0.0035(12) 0.0107(12) -0.0059(12)
C11 0.0255(14) 0.0259(14) 0.0191(13) -0.0049(11) 0.0025(10) -0.0021(11)
C12 0.0235(14) 0.0243(14) 0.0313(15) -0.0028(12) 0.0084(11) 0.0048(11)
C13 0.0132(11) 0.0195(13) 0.0214(13) 0.0037(10) 0.0017(9) -0.0017(10)
C14 0.0254(14) 0.0244(14) 0.0210(13) -0.0001(11) 0.0026(10) -0.0001(11)
C15 0.0231(14) 0.0387(17) 0.0224(14) 0.0113(12) -0.0016(11) -0.0008(12)
C16 0.0239(14) 0.0255(15) 0.0386(17) 0.0146(13) 0.0007(12) 0.0035(11)
C17 0.0253(14) 0.0177(13) 0.0374(16) 0.0020(12) 0.0042(12) 0.0007(11)
C18 0.0168(13) 0.0206(13) 0.0252(14) 0.0008(10) 0.0012(10) -0.0006(10)

loop_
_atom_type_symbol
_atom_type_description
_atom_type_scat_dispersion_real
_atom_type_scat_dispersion_imag
_atom_type_scat_source
C C 0.0033 0.0016 'International Tables Vol C Tables 4.2.6.8 and 6.1.1.4'
H H 0.0000 0.0000 'International Tables Vol C Tables 4.2.6.8 and 6.1.1.4'
N N 0.0061 0.0033 'International Tables Vol C Tables 4.2.6.8 and 6.1.1.4'
P P 0.1023 0.0942 'International Tables Vol C Tables 4.2.6.8 and 6.1.1.4'
Br Br -0.2901 2.4595 'International Tables Vol C Tables 4.2.6.8 and 6.1.1.4'
Pd Pd -0.9988 1.0072 'International Tables Vol C Tables 4.2.6.8 and 6.1.1.4'

loop_
_geom_angle_atom_site_label_1
_geom_angle_atom_site_label_2
_geom_angle_atom_site_label_3
_geom_angle
C4 P1 C9 107.72(11)
C4 P1 C5 108.84(11)
C9 P1 C5 115.20(12)
C4 P1 Pd1 83.21(8)
C9 P1 Pd1 115.49(8)
C5 P1 Pd1 120.36(8)
C13 Pd1 N2 169.79(9)
C13 Pd1 P1 100.02(7)
N2 Pd1 P1 69.98(6)
C13 Pd1 Br1 90.47(7)
N2 Pd1 Br1 99.64(5)
P1 Pd1 Br1 169.003(19)
C4 N1 C2 106.7(2)
C4 N1 C1 128.8(2)
C2 N1 C1 124.4(2)
C4 N2 C3 106.4(2)
C4 N2 Pd1 100.24(15)
C3 N2 Pd1 152.57(18)
C3 C2 N1 107.2(2)
C2 C3 N2 109.2(2)
N2 C4 N1 110.5(2)
N2 C4 P1 106.39(17)
N1 C4 P1 143.1(2)
C6 C5 C8 110.5(2)
C6 C5 C7 109.1(2)
C8 C5 C7 108.4(2)
C6 C5 P1 115.15(18)
C8 C5 P1 105.93(17)
C7 C5 P1 107.54(18)
C12 C9 C10 109.9(2)
C12 C9 C11 109.7(2)
C10 C9 C11 108.2(2)
C12 C9 P1 108.41(18)
C10 C9 P1 114.86(18)
C11 C9 P1 105.63(17)
C18 C13 C14 117.7(2)
C18 C13 Pd1 122.91(19)
C14 C13 Pd1 119.28(19)
C15 C14 C13 121.0(3)
C16 C15 C14 120.0(3)
C17 C16 C15 119.2(2)
C16 C17 C18 120.6(3)
C13 C18 C17 121.4(2)

loop_
_geom_bond_atom_site_label_1
_geom_bond_atom_site_label_2
_geom_bond_distance
P1 C4 1.827(2)
P1 C9 1.865(3)
P1 C5 1.873(3)
P1 Pd1 2.2748(6)
Br1 Pd1 2.4729(3)
Pd1 C13 1.988(2)
Pd1 N2 2.170(2)
N1 C4 1.354(3)
N1 C2 1.380(3)
N1 C1 1.457(3)
N2 C4 1.337(3)
N2 C3 1.371(3)
C2 C3 1.353(4)
C5 C6 1.528(4)
C5 C8 1.534(4)
C5 C7 1.541(4)
C9 C12 1.525(4)
C9 C10 1.529(4)
C9 C11 1.541(4)
C13 C18 1.377(4)
C13 C14 1.401(4)
C14 C15 1.394(4)
C15 C16 1.387(4)
C16 C17 1.377(4)
C17 C18 1.391(4)
